data_4129874
loop_
_publ_author_name
'Shimizu, Daiki'
'Oh, Juwon'
'Furukawa, Ko'
'Kim, Dongho'
'Osuka, Atsuhiro'

_publ_section_title
;
 Triarylporphyrin meso-Oxy Radicals: Remarkable Chemical Stabilities and
 Oxidation to Oxophlorin \p-Cations.
;
_journal_issue 49
_journal_name_full 'Journal of the American Chemical Society'
_journal_page_first 15584
_journal_page_last 15594
_journal_paper_doi 10.1021/jacs.5b11223
_journal_volume 137
_journal_year 2015
_chemical_formula_moiety 'C62 H72 N4 Ni O, C H3 O H'
_chemical_formula_sum 'C63 H76 N4 Ni O2'
_chemical_formula_weight 979.97
_space_group_IT_number 2
_space_group_name_Hall '-P 1'
_space_group_name_H-M_alt 'P -1'
_symmetry_cell_setting triclinic
_symmetry_Int_Tables_number 2
_symmetry_space_group_name_Hall '-P 1'
_symmetry_space_group_name_H-M 'P -1'
_atom_sites_solution_hydrogens geom
_atom_sites_solution_primary direct
_atom_sites_solution_secondary difmap
_audit_creation_method SHELXL-97
_cell_angle_alpha 70.31(4)
_cell_angle_beta 86.42(5)
_cell_angle_gamma 87.73(5)
_cell_formula_units_Z 2
_cell_length_a 9.011(6)
_cell_length_b 15.824(8)
_cell_length_c 20.375(8)
_cell_measurement_reflns_used 1032
_cell_measurement_temperature 93(2)
_cell_measurement_theta_max 68.2
_cell_measurement_theta_min 25.5
_cell_volume 2730(3)
_computing_structure_refinement 'SHELXL-97 (Sheldrick, 1997)'
_computing_structure_solution 'SHELXS-97 (Sheldrick, 1990)'
_diffrn_ambient_temperature 93(2)
_diffrn_detector_area_resol_mean 5.8140
_diffrn_measured_fraction_theta_full 0.975
_diffrn_measured_fraction_theta_max 0.975
_diffrn_measurement_device_type 'Rigaku XtaLAB P200'
_diffrn_measurement_method \w
_diffrn_radiation_monochromator graphite
_diffrn_radiation_source 'fine-focus sealed tube'
_diffrn_radiation_type CuK\a
_diffrn_radiation_wavelength 1.54187
_diffrn_reflns_av_R_equivalents 0.1463
_diffrn_reflns_av_sigmaI/netI 0.1195
_diffrn_reflns_limit_h_max 10
_diffrn_reflns_limit_h_min -10
_diffrn_reflns_limit_k_max 18
_diffrn_reflns_limit_k_min -15
_diffrn_reflns_limit_l_max 23
_diffrn_reflns_limit_l_min -23
_diffrn_reflns_number 32121
_diffrn_reflns_theta_full 62.50
_diffrn_reflns_theta_max 62.50
_diffrn_reflns_theta_min 6.51
_exptl_absorpt_coefficient_mu 0.863
_exptl_absorpt_correction_T_max 0.9917
_exptl_absorpt_correction_T_min 0.9595
_exptl_absorpt_correction_type multi-scan
_exptl_absorpt_process_details 'REQAB (Rigaku, 1998)'
_exptl_crystal_colour Orange
_exptl_crystal_density_diffrn 1.192
_exptl_crystal_density_method 'not measured'
_exptl_crystal_description Prism
_exptl_crystal_F_000 1052
_exptl_crystal_size_max 0.05
_exptl_crystal_size_mid 0.03
_exptl_crystal_size_min 0.01
_refine_diff_density_max 1.600
_refine_diff_density_min -0.503
_refine_diff_density_rms 0.124
_refine_ls_extinction_method none
_refine_ls_goodness_of_fit_ref 1.040
_refine_ls_hydrogen_treatment constr
_refine_ls_matrix_type full
_refine_ls_number_parameters 652
_refine_ls_number_reflns 8507
_refine_ls_number_restraints 0
_refine_ls_restrained_S_all 1.040
_refine_ls_R_factor_all 0.1683
_refine_ls_R_factor_gt 0.0984
_refine_ls_shift/su_max 0.000
_refine_ls_shift/su_mean 0.000
_refine_ls_structure_factor_coef Fsqd
_refine_ls_weighting_details 'calc w=1/[\s^2^(Fo^2^)+(0.1589P)^2^+2.2212P] where P=(Fo^2^+2Fc^2^)/3'
_refine_ls_weighting_scheme calc
_refine_ls_wR_factor_gt 0.2466
_refine_ls_wR_factor_ref 0.3013
_reflns_number_gt 4523
_reflns_number_total 8507
_reflns_threshold_expression >2sigma(I)
_cod_data_source_file ja5b11223_si_002.cif
_cod_data_source_block 50227ds
_cod_original_cell_volume 2730(2)
_cod_database_code 4129874

loop_
_symmetry_equiv_pos_as_xyz
'x, y, z'
'-x, -y, -z'

loop_
_atom_site_label
_atom_site_type_symbol
_atom_site_fract_x
_atom_site_fract_y
_atom_site_fract_z
_atom_site_U_iso_or_equiv
_atom_site_adp_type
_atom_site_occupancy
_atom_site_symmetry_multiplicity
_atom_site_calc_flag
_atom_site_refinement_flags
Ni1 Ni -0.00692(12) 0.40568(7) 0.89181(6) 0.0302(4) Uani 1 1 d .
N1 N 0.1412(6) 0.3177(3) 0.8767(3) 0.0295(12) Uani 1 1 d .
N7 N -0.1598(6) 0.4911(3) 0.9072(3) 0.0306(12) Uani 1 1 d .
N4 N -0.0085(6) 0.4680(4) 0.7903(3) 0.0304(12) Uani 1 1 d .
N5 N 0.0000(6) 0.3447(4) 0.9932(3) 0.0315(13) Uani 1 1 d .
C7 C 0.2700(7) 0.1434(5) 1.0469(4) 0.0334(16) Uani 1 1 d .
C8 C -0.2264(7) 0.5608(4) 0.8570(4) 0.0326(15) Uani 1 1 d .
O1 O -0.2652(6) 0.4306(4) 1.0954(3) 0.0536(14) Uani 1 1 d .
H1 H -0.3140 0.4789 1.0885 0.080 Uiso 1 1 calc R
C10 C -0.4870(7) 0.7462(5) 0.6723(3) 0.0340(16) Uani 1 1 d .
C11 C 0.1961(7) 0.3120(4) 0.8141(4) 0.0315(15) Uani 1 1 d .
C12 C 0.4052(7) -0.0077(5) 1.1386(4) 0.0326(15) Uani 1 1 d .
H2 H 0.4524 -0.0594 1.1695 0.039 Uiso 1 1 calc R
C13 C 0.1896(7) 0.2245(4) 0.9987(3) 0.0300(15) Uani 1 1 d .
C14 C -0.3383(8) 0.6033(5) 0.8890(4) 0.0387(17) Uani 1 1 d .
H3 H -0.3998 0.6532 0.8656 0.046 Uiso 1 1 calc R
C15 C 0.4069(7) 0.1497(5) 1.0711(3) 0.0342(16) Uani 1 1 d .
H4 H 0.4545 0.2061 1.0557 0.041 Uiso 1 1 calc R
C16 C 0.1879(7) -0.1068(4) 1.1419(4) 0.0343(15) Uani 1 1 d .
C17 C -0.4128(7) 0.6695(4) 0.7160(3) 0.0326(15) Uani 1 1 d .
H5 H -0.4610 0.6134 0.7304 0.039 Uiso 1 1 calc R
C18 C 0.6314(7) 0.0850(5) 1.1423(4) 0.0364(16) Uani 1 1 d .
C19 C 0.0727(7) 0.4479(4) 0.7382(3) 0.0318(15) Uani 1 1 d .
C20 C 0.0930(7) 0.2743(4) 1.0289(3) 0.0304(15) Uani 1 1 d .
C21 C -0.4114(7) 0.8281(5) 0.6534(4) 0.0339(15) Uani 1 1 d .
H6 H -0.4582 0.8808 0.6238 0.041 Uiso 1 1 calc R
C22 C 0.2077(7) 0.2456(4) 0.9273(3) 0.0301(15) Uani 1 1 d .
C23 C -0.2719(7) 0.8353(4) 0.6762(4) 0.0340(16) Uani 1 1 d .
C24 C 0.2528(7) 0.3595(4) 0.6866(3) 0.0300(15) Uani 1 1 d .
C25 C 0.2954(7) 0.2346(4) 0.8261(4) 0.0340(16) Uani 1 1 d .
H7 H 0.3472 0.2161 0.7910 0.041 Uiso 1 1 calc R
C26 C -0.2719(7) 0.6734(4) 0.7385(3) 0.0317(15) Uani 1 1 d .
C27 C 0.3016(7) 0.1936(4) 0.8952(4) 0.0321(15) Uani 1 1 d .
H8 H 0.3570 0.1406 0.9182 0.038 Uiso 1 1 calc R
C28 C 0.0718(8) 0.2527(5) 1.1033(4) 0.0368(16) Uani 1 1 d .
H9 H 0.1224 0.2074 1.1384 0.044 Uiso 1 1 calc R
C29 C 0.4782(7) 0.0755(4) 1.1178(3) 0.0312(15) Uani 1 1 d .
C30 C -0.1923(8) 0.4311(5) 1.0354(4) 0.0360(16) Uani 1 1 d .
C31 C -0.0885(7) 0.5452(4) 0.7550(3) 0.0307(15) Uani 1 1 d .
C32 C -0.2284(7) 0.4896(5) 0.9699(4) 0.0345(16) Uani 1 1 d .
C33 C -0.3404(8) 0.5593(5) 0.9585(4) 0.0388(17) Uani 1 1 d .
H10 H -0.4038 0.5721 0.9931 0.047 Uiso 1 1 calc R
C34 C 0.1996(8) 0.0603(4) 1.0682(3) 0.0330(15) Uani 1 1 d .
H11 H 0.1061 0.0555 1.0507 0.040 Uiso 1 1 calc R
C35 C -0.1947(7) 0.5910(4) 0.7846(4) 0.0319(15) Uani 1 1 d .
C36 C -0.0348(8) 0.3101(5) 1.1126(4) 0.0400(17) Uani 1 1 d .
H12 H -0.0737 0.3130 1.1563 0.048 Uiso 1 1 calc R
C37 C -0.0790(7) 0.3657(5) 1.0458(4) 0.0353(16) Uani 1 1 d .
C38 C 0.6268(8) 0.1626(5) 1.1718(4) 0.0440(19) Uani 1 1 d .
H13 H 0.5958 0.2182 1.1358 0.066 Uiso 1 1 calc R
H14 H 0.7260 0.1700 1.1862 0.066 Uiso 1 1 calc R
H15 H 0.5558 0.1493 1.2122 0.066 Uiso 1 1 calc R
C39 C 0.2926(9) -0.1837(5) 1.1391(4) 0.0473(19) Uani 1 1 d .
H16 H 0.3738 -0.1892 1.1702 0.071 Uiso 1 1 calc R
H17 H 0.3337 -0.1716 1.0912 0.071 Uiso 1 1 calc R
H18 H 0.2376 -0.2398 1.1541 0.071 Uiso 1 1 calc R
C40 C -0.0552(7) 0.5725(5) 0.6811(4) 0.0352(16) Uani 1 1 d .
H19 H -0.0961 0.6230 0.6464 0.042 Uiso 1 1 calc R
C41 C 0.2674(7) -0.0162(4) 1.1155(3) 0.0315(15) Uani 1 1 d .
C42 C 0.3974(7) 0.3889(4) 0.6689(3) 0.0342(16) Uani 1 1 d .
H20 H 0.4370 0.4247 0.6925 0.041 Uiso 1 1 calc R
C43 C 0.0446(8) 0.5130(5) 0.6707(4) 0.0373(16) Uani 1 1 d .
H21 H 0.0889 0.5134 0.6270 0.045 Uiso 1 1 calc R
C44 C 0.1692(7) 0.3734(4) 0.7480(4) 0.0305(15) Uani 1 1 d .
C45 C 0.4877(7) 0.3679(4) 0.6177(3) 0.0334(15) Uani 1 1 d .
C46 C -0.2022(7) 0.7566(5) 0.7186(3) 0.0328(15) Uani 1 1 d .
H22 H -0.1060 0.7598 0.7342 0.039 Uiso 1 1 calc R
C47 C 0.1964(8) 0.3042(4) 0.6529(3) 0.0346(15) Uani 1 1 d .
H23 H 0.0983 0.2823 0.6651 0.042 Uiso 1 1 calc R
C48 C 0.0558(9) -0.1079(5) 1.0973(4) 0.0476(19) Uani 1 1 d .
H24 H 0.0906 -0.0918 1.0482 0.071 Uiso 1 1 calc R
H25 H -0.0207 -0.0644 1.1023 0.071 Uiso 1 1 calc R
H26 H 0.0138 -0.1680 1.1132 0.071 Uiso 1 1 calc R
C49 C 0.4256(8) 0.3128(5) 0.5861(4) 0.0369(16) Uani 1 1 d .
H27 H 0.4844 0.2961 0.5520 0.044 Uiso 1 1 calc R
C50 C -0.1959(8) 0.9277(5) 0.6528(4) 0.0372(16) Uani 1 1 d .
C51 C 0.7441(8) 0.1069(6) 1.0797(4) 0.0484(19) Uani 1 1 d .
H28 H 0.7525 0.0564 1.0621 0.073 Uiso 1 1 calc R
H29 H 0.8413 0.1175 1.0943 0.073 Uiso 1 1 calc R
H30 H 0.7106 0.1609 1.0429 0.073 Uiso 1 1 calc R
C52 C 0.6492(8) 0.3980(5) 0.6034(4) 0.0397(17) Uani 1 1 d .
C53 C 0.2815(8) 0.2812(5) 0.6026(3) 0.0355(16) Uani 1 1 d .
C54 C 0.2219(8) 0.2186(5) 0.5664(4) 0.0390(17) Uani 1 1 d .
C55 C 0.0708(10) 0.1816(6) 0.5976(5) 0.058(2) Uani 1 1 d .
H31 H -0.0023 0.2311 0.5896 0.088 Uiso 1 1 calc R
H32 H 0.0770 0.1506 0.6479 0.088 Uiso 1 1 calc R
H33 H 0.0402 0.1393 0.5755 0.088 Uiso 1 1 calc R
C56 C -0.1591(10) 0.9578(5) 0.5748(4) 0.053(2) Uani 1 1 d .
H34 H -0.1145 1.0173 0.5596 0.080 Uiso 1 1 calc R
H35 H -0.2503 0.9609 0.5503 0.080 Uiso 1 1 calc R
H36 H -0.0886 0.9148 0.5642 0.080 Uiso 1 1 calc R
C57 C 0.1274(9) -0.1231(5) 1.2160(4) 0.0480(19) Uani 1 1 d .
H37 H 0.0851 -0.1832 1.2349 0.072 Uiso 1 1 calc R
H38 H 0.0499 -0.0780 1.2163 0.072 Uiso 1 1 calc R
H39 H 0.2080 -0.1188 1.2448 0.072 Uiso 1 1 calc R
C58 C -0.7469(8) 0.7054(6) 0.7146(4) 0.048(2) Uani 1 1 d .
H40 H -0.7072 0.6484 0.7457 0.072 Uiso 1 1 calc R
H41 H -0.8459 0.6961 0.7011 0.072 Uiso 1 1 calc R
H42 H -0.7540 0.7495 0.7388 0.072 Uiso 1 1 calc R
C59 C 0.6863(8) -0.0012(5) 1.1996(4) 0.0464(19) Uani 1 1 d .
H43 H 0.6155 -0.0160 1.2402 0.070 Uiso 1 1 calc R
H44 H 0.7841 0.0092 1.2136 0.070 Uiso 1 1 calc R
H45 H 0.6939 -0.0510 1.1812 0.070 Uiso 1 1 calc R
C60 C 0.2079(9) 0.2704(5) 0.4896(4) 0.049(2) Uani 1 1 d .
H46 H 0.1734 0.2304 0.4662 0.073 Uiso 1 1 calc R
H47 H 0.3049 0.2942 0.4686 0.073 Uiso 1 1 calc R
H48 H 0.1362 0.3202 0.4842 0.073 Uiso 1 1 calc R
C61 C -0.3051(10) 0.9978(5) 0.6681(5) 0.058(2) Uani 1 1 d .
H49 H -0.2624 1.0576 0.6484 0.087 Uiso 1 1 calc R
H50 H -0.3223 0.9827 0.7187 0.087 Uiso 1 1 calc R
H51 H -0.3998 0.9973 0.6470 0.087 Uiso 1 1 calc R
C62 C -0.6446(8) 0.7395(5) 0.6501(4) 0.0397(17) Uani 1 1 d .
C63 C 0.7321(10) 0.3543(6) 0.6691(5) 0.065(2) Uani 1 1 d .
H68 H 0.7359 0.2891 0.6798 0.098 Uiso 1 1 calc R
H69 H 0.6806 0.3685 0.7081 0.098 Uiso 1 1 calc R
H70 H 0.8335 0.3771 0.6621 0.098 Uiso 1 1 calc R
C65 C -0.7038(10) 0.8297(6) 0.6012(5) 0.065(2) Uani 1 1 d .
H52 H -0.8038 0.8220 0.5880 0.097 Uiso 1 1 calc R
H53 H -0.6375 0.8507 0.5592 0.097 Uiso 1 1 calc R
H54 H -0.7079 0.8740 0.6252 0.097 Uiso 1 1 calc R
C66 C -0.0552(9) 0.9246(5) 0.6906(5) 0.054(2) Uani 1 1 d .
H55 H 0.0153 0.8806 0.6814 0.081 Uiso 1 1 calc R
H56 H -0.0794 0.9071 0.7409 0.081 Uiso 1 1 calc R
H57 H -0.0103 0.9840 0.6740 0.081 Uiso 1 1 calc R
C67 C -0.6413(8) 0.6724(6) 0.6109(4) 0.051(2) Uani 1 1 d .
H58 H -0.6085 0.6133 0.6417 0.076 Uiso 1 1 calc R
H59 H -0.5720 0.6926 0.5699 0.076 Uiso 1 1 calc R
H60 H -0.7411 0.6680 0.5959 0.076 Uiso 1 1 calc R
C68 C 0.7240(11) 0.3781(8) 0.5417(6) 0.077(3) Uani 1 1 d .
H71 H 0.8226 0.4049 0.5315 0.116 Uiso 1 1 calc R
H72 H 0.6637 0.4034 0.5010 0.116 Uiso 1 1 calc R
H73 H 0.7344 0.3130 0.5527 0.116 Uiso 1 1 calc R
C70 C 0.6550(10) 0.5018(6) 0.5851(5) 0.061(2) Uani 1 1 d .
H74 H 0.6191 0.5180 0.6258 0.092 Uiso 1 1 calc R
H75 H 0.5919 0.5314 0.5460 0.092 Uiso 1 1 calc R
H76 H 0.7577 0.5214 0.5720 0.092 Uiso 1 1 calc R
C71 C 0.3327(11) 0.1383(6) 0.5747(5) 0.063(2) Uani 1 1 d .
H61 H 0.3013 0.1022 0.5474 0.095 Uiso 1 1 calc R
H62 H 0.3342 0.1009 0.6240 0.095 Uiso 1 1 calc R
H63 H 0.4326 0.1610 0.5578 0.095 Uiso 1 1 calc R
O2 O 0.5960(6) 0.5633(4) 0.1268(4) 0.0650(17) Uani 1 1 d .
H64 H 0.6707 0.5963 0.1166 0.098 Uiso 1 1 calc R
C1 C 0.4727(10) 0.6141(6) 0.1222(6) 0.065(3) Uani 1 1 d .
H65 H 0.4522 0.6262 0.1660 0.097 Uiso 1 1 calc R
H66 H 0.3889 0.5824 0.1135 0.097 Uiso 1 1 calc R
H67 H 0.4864 0.6709 0.0837 0.097 Uiso 1 1 calc R

loop_
_atom_site_aniso_label
_atom_site_aniso_U_11
_atom_site_aniso_U_22
_atom_site_aniso_U_33
_atom_site_aniso_U_23
_atom_site_aniso_U_13
_atom_site_aniso_U_12
Ni1 0.0362(6) 0.0209(6) 0.0393(7) -0.0174(5) -0.0012(5) -0.0042(4)
N1 0.038(3) 0.018(3) 0.036(3) -0.013(2) -0.001(2) -0.005(2)
N7 0.034(3) 0.020(3) 0.042(3) -0.016(3) -0.003(2) -0.007(2)
N4 0.036(3) 0.024(3) 0.039(3) -0.019(3) 0.002(2) -0.007(2)
N5 0.036(3) 0.022(3) 0.043(3) -0.019(3) 0.000(2) -0.005(2)
C7 0.029(4) 0.032(4) 0.045(4) -0.021(3) -0.004(3) -0.002(3)
C8 0.040(4) 0.020(4) 0.045(4) -0.018(3) 0.001(3) -0.009(3)
O1 0.067(4) 0.053(4) 0.043(3) -0.023(3) 0.007(3) 0.010(3)
C10 0.041(4) 0.029(4) 0.039(4) -0.020(3) -0.001(3) 0.002(3)
C11 0.034(4) 0.022(4) 0.043(4) -0.018(3) 0.000(3) -0.007(3)
C12 0.034(4) 0.026(4) 0.043(4) -0.019(3) 0.000(3) 0.000(3)
C13 0.028(3) 0.023(4) 0.044(4) -0.017(3) -0.007(3) -0.007(3)
C14 0.038(4) 0.032(4) 0.058(5) -0.031(4) -0.001(3) -0.002(3)
C15 0.039(4) 0.023(4) 0.043(4) -0.014(3) 0.003(3) -0.005(3)
C16 0.036(4) 0.025(4) 0.044(4) -0.014(3) -0.004(3) -0.004(3)
C17 0.039(4) 0.020(4) 0.042(4) -0.015(3) 0.000(3) -0.005(3)
C18 0.034(4) 0.028(4) 0.053(4) -0.021(3) -0.003(3) -0.003(3)
C19 0.039(4) 0.026(4) 0.035(4) -0.016(3) -0.001(3) -0.011(3)
C20 0.035(4) 0.025(4) 0.034(4) -0.013(3) -0.004(3) -0.005(3)
C21 0.039(4) 0.025(4) 0.042(4) -0.016(3) -0.001(3) -0.002(3)
C22 0.031(3) 0.023(4) 0.041(4) -0.016(3) -0.002(3) -0.006(3)
C23 0.035(4) 0.028(4) 0.044(4) -0.018(3) 0.001(3) -0.002(3)
C24 0.035(4) 0.019(3) 0.041(4) -0.016(3) -0.006(3) 0.000(3)
C25 0.041(4) 0.024(4) 0.043(4) -0.020(3) 0.001(3) -0.005(3)
C26 0.039(4) 0.023(4) 0.038(4) -0.017(3) -0.001(3) 0.001(3)
C27 0.034(4) 0.017(4) 0.048(4) -0.014(3) -0.005(3) 0.000(3)
C28 0.044(4) 0.032(4) 0.039(4) -0.017(3) -0.002(3) -0.006(3)
C29 0.028(3) 0.026(4) 0.046(4) -0.020(3) -0.001(3) -0.005(3)
C30 0.041(4) 0.032(4) 0.042(4) -0.022(3) 0.002(3) -0.006(3)
C31 0.032(3) 0.021(4) 0.042(4) -0.014(3) -0.003(3) -0.004(3)
C32 0.035(4) 0.031(4) 0.045(4) -0.022(3) -0.002(3) -0.001(3)
C33 0.045(4) 0.030(4) 0.046(4) -0.020(3) 0.009(3) -0.004(3)
C34 0.042(4) 0.027(4) 0.037(4) -0.017(3) -0.006(3) -0.007(3)
C35 0.038(4) 0.020(4) 0.046(4) -0.021(3) 0.000(3) -0.008(3)
C36 0.055(5) 0.033(4) 0.037(4) -0.019(3) 0.004(3) -0.013(3)
C37 0.037(4) 0.033(4) 0.041(4) -0.019(3) -0.004(3) -0.006(3)
C38 0.037(4) 0.042(5) 0.067(5) -0.035(4) -0.011(4) -0.005(3)
C39 0.052(5) 0.027(4) 0.068(5) -0.022(4) 0.000(4) -0.006(3)
C40 0.039(4) 0.026(4) 0.044(4) -0.015(3) -0.007(3) 0.000(3)
C41 0.041(4) 0.021(4) 0.036(4) -0.014(3) 0.002(3) -0.007(3)
C42 0.043(4) 0.028(4) 0.040(4) -0.021(3) -0.004(3) -0.005(3)
C43 0.049(4) 0.028(4) 0.042(4) -0.020(3) 0.001(3) -0.007(3)
C44 0.031(3) 0.022(4) 0.046(4) -0.020(3) -0.004(3) -0.006(3)
C45 0.036(4) 0.026(4) 0.040(4) -0.014(3) -0.005(3) -0.001(3)
C46 0.028(3) 0.032(4) 0.043(4) -0.020(3) -0.003(3) -0.001(3)
C47 0.040(4) 0.025(4) 0.040(4) -0.012(3) -0.004(3) -0.007(3)
C48 0.055(5) 0.031(4) 0.063(5) -0.024(4) -0.003(4) -0.009(3)
C49 0.041(4) 0.032(4) 0.044(4) -0.021(3) 0.001(3) -0.002(3)
C50 0.046(4) 0.028(4) 0.043(4) -0.018(3) -0.002(3) -0.004(3)
C51 0.042(4) 0.046(5) 0.067(5) -0.029(4) -0.005(4) -0.008(4)
C52 0.040(4) 0.033(4) 0.051(4) -0.021(4) 0.001(3) -0.008(3)
C53 0.048(4) 0.028(4) 0.037(4) -0.019(3) -0.003(3) -0.006(3)
C54 0.048(4) 0.028(4) 0.051(4) -0.024(3) 0.000(3) -0.012(3)
C55 0.064(5) 0.057(6) 0.072(6) -0.045(5) 0.011(4) -0.030(4)
C56 0.072(6) 0.032(5) 0.060(5) -0.018(4) 0.000(4) -0.019(4)
C57 0.061(5) 0.028(4) 0.054(5) -0.013(4) 0.009(4) -0.011(4)
C58 0.046(4) 0.058(5) 0.057(5) -0.040(4) 0.003(4) -0.010(4)
C59 0.031(4) 0.045(5) 0.070(5) -0.026(4) -0.019(4) 0.001(3)
C60 0.068(5) 0.032(4) 0.052(5) -0.020(4) -0.007(4) -0.013(4)
C61 0.060(5) 0.029(5) 0.093(7) -0.032(5) -0.003(5) 0.000(4)
C62 0.038(4) 0.040(4) 0.049(4) -0.025(4) -0.002(3) -0.002(3)
C63 0.068(6) 0.047(6) 0.071(6) -0.004(5) -0.012(5) -0.016(4)
C65 0.055(5) 0.047(6) 0.086(7) -0.011(5) -0.014(5) -0.011(4)
C66 0.064(5) 0.028(4) 0.071(6) -0.016(4) -0.011(4) -0.013(4)
C67 0.042(4) 0.066(6) 0.059(5) -0.041(4) 0.002(4) -0.013(4)
C68 0.062(6) 0.098(8) 0.098(8) -0.067(7) 0.008(5) -0.019(5)
C70 0.057(5) 0.041(5) 0.082(6) -0.015(5) 0.000(4) -0.011(4)
C71 0.097(7) 0.033(5) 0.072(6) -0.030(4) -0.021(5) 0.008(4)
O2 0.056(3) 0.064(4) 0.104(5) -0.067(4) 0.005(3) -0.013(3)
C1 0.053(5) 0.044(5) 0.106(8) -0.038(5) 0.009(5) -0.014(4)

loop_
_atom_type_symbol
_atom_type_description
_atom_type_scat_dispersion_real
_atom_type_scat_dispersion_imag
_atom_type_scat_source
C C 0.0181 0.0091 'International Tables Vol C Tables 4.2.6.8 and 6.1.1.4'
H H 0.0000 0.0000 'International Tables Vol C Tables 4.2.6.8 and 6.1.1.4'
N N 0.0311 0.0180 'International Tables Vol C Tables 4.2.6.8 and 6.1.1.4'
O O 0.0492 0.0322 'International Tables Vol C Tables 4.2.6.8 and 6.1.1.4'
Ni Ni -3.0029 0.5091 'International Tables Vol C Tables 4.2.6.8 and 6.1.1.4'

loop_
_geom_angle_atom_site_label_1
_geom_angle_atom_site_label_2
_geom_angle_atom_site_label_3
_geom_angle
N5 Ni1 N4 178.5(2)
N5 Ni1 N1 89.5(2)
N4 Ni1 N1 90.1(2)
N5 Ni1 N7 90.4(2)
N4 Ni1 N7 90.1(2)
N1 Ni1 N7 178.3(2)
C11 N1 C22 105.0(5)
C11 N1 Ni1 127.3(4)
C22 N1 Ni1 127.6(4)
C8 N7 C32 105.7(5)
C8 N7 Ni1 127.0(4)
C32 N7 Ni1 127.2(5)
C19 N4 C31 103.8(5)
C19 N4 Ni1 128.4(4)
C31 N4 Ni1 127.8(4)
C37 N5 C20 103.4(5)
C37 N5 Ni1 128.2(5)
C20 N5 Ni1 128.3(4)
C15 C7 C34 119.7(6)
C15 C7 C13 122.0(6)
C34 C7 C13 118.2(6)
N7 C8 C35 128.1(6)
N7 C8 C14 110.0(6)
C35 C8 C14 121.9(6)
C30 O1 H1 109.5
C17 C10 C21 116.5(6)
C17 C10 C62 120.6(6)
C21 C10 C62 122.8(6)
N1 C11 C44 126.2(6)
N1 C11 C25 109.8(6)
C44 C11 C25 123.9(6)
C41 C12 C29 122.0(6)
C41 C12 H2 119.0
C29 C12 H2 119.0
C22 C13 C20 121.5(6)
C22 C13 C7 120.3(5)
C20 C13 C7 118.1(6)
C33 C14 C8 107.4(6)
C33 C14 H3 126.3
C8 C14 H3 126.3
C7 C15 C29 121.9(6)
C7 C15 H4 119.0
C29 C15 H4 119.0
C57 C16 C39 110.1(6)
C57 C16 C41 108.8(5)
C39 C16 C41 111.5(6)
C57 C16 C48 107.8(6)
C39 C16 C48 106.5(6)
C41 C16 C48 112.0(6)
C26 C17 C10 122.2(6)
C26 C17 H5 118.9
C10 C17 H5 118.9
C29 C18 C51 108.9(6)
C29 C18 C38 109.5(5)
C51 C18 C38 108.5(6)
C29 C18 C59 113.2(6)
C51 C18 C59 108.4(6)
C38 C18 C59 108.2(6)
N4 C19 C44 125.2(6)
N4 C19 C43 111.2(6)
C44 C19 C43 123.7(6)
N5 C20 C13 125.9(6)
N5 C20 C28 111.7(5)
C13 C20 C28 122.3(6)
C23 C21 C10 123.0(6)
C23 C21 H6 118.5
C10 C21 H6 118.5
C13 C22 N1 126.7(6)
C13 C22 C27 122.6(6)
N1 C22 C27 110.7(6)
C21 C23 C46 118.0(6)
C21 C23 C50 119.9(6)
C46 C23 C50 122.1(6)
C42 C24 C47 118.3(6)
C42 C24 C44 120.2(5)
C47 C24 C44 120.7(6)
C27 C25 C11 108.2(6)
C27 C25 H7 125.9
C11 C25 H7 125.9
C17 C26 C46 119.0(6)
C17 C26 C35 121.4(6)
C46 C26 C35 119.6(6)
C25 C27 C22 106.2(6)
C25 C27 H8 126.9
C22 C27 H8 126.9
C36 C28 C20 105.5(6)
C36 C28 H9 127.3
C20 C28 H9 127.3
C15 C29 C12 117.4(6)
C15 C29 C18 120.2(6)
C12 C29 C18 122.3(6)
O1 C30 C32 123.4(6)
O1 C30 C37 112.8(6)
C32 C30 C37 123.7(6)
N4 C31 C35 126.6(6)
N4 C31 C40 111.3(5)
C35 C31 C40 122.0(6)
N7 C32 C30 125.4(6)
N7 C32 C33 110.1(6)
C30 C32 C33 124.4(6)
C14 C33 C32 106.8(6)
C14 C33 H10 126.6
C32 C33 H10 126.6
C7 C34 C41 120.1(6)
C7 C34 H11 119.9
C41 C34 H11 119.9
C8 C35 C31 120.2(6)
C8 C35 C26 120.3(5)
C31 C35 C26 119.5(6)
C28 C36 C37 108.0(6)
C28 C36 H12 126.0
C37 C36 H12 126.0
N5 C37 C30 124.5(6)
N5 C37 C36 111.4(6)
C30 C37 C36 124.0(6)
C18 C38 H13 109.5
C18 C38 H14 109.5
H13 C38 H14 109.5
C18 C38 H15 109.5
H13 C38 H15 109.5
H14 C38 H15 109.5
C16 C39 H16 109.5
C16 C39 H17 109.5
H16 C39 H17 109.5
C16 C39 H18 109.5
H16 C39 H18 109.5
H17 C39 H18 109.5
C43 C40 C31 106.5(6)
C43 C40 H19 126.7
C31 C40 H19 126.7
C12 C41 C34 118.7(6)
C12 C41 C16 120.6(6)
C34 C41 C16 120.6(6)
C24 C42 C45 122.8(6)
C24 C42 H20 118.6
C45 C42 H20 118.6
C40 C43 C19 107.2(6)
C40 C43 H21 126.4
C19 C43 H21 126.4
C11 C44 C19 122.5(6)
C11 C44 C24 117.6(5)
C19 C44 C24 119.9(6)
C49 C45 C42 116.3(6)
C49 C45 C52 123.3(6)
C42 C45 C52 120.2(6)
C23 C46 C26 121.2(6)
C23 C46 H22 119.4
C26 C46 H22 119.4
C53 C47 C24 121.0(6)
C53 C47 H23 119.5
C24 C47 H23 119.5
C16 C48 H24 109.5
C16 C48 H25 109.5
H24 C48 H25 109.5
C16 C48 H26 109.5
H24 C48 H26 109.5
H25 C48 H26 109.5
C53 C49 C45 122.9(6)
C53 C49 H27 118.6
C45 C49 H27 118.6
C56 C50 C66 109.4(7)
C56 C50 C61 108.3(7)
C66 C50 C61 108.4(6)
C56 C50 C23 109.4(5)
C66 C50 C23 112.1(6)
C61 C50 C23 109.2(6)
C18 C51 H28 109.5
C18 C51 H29 109.5
H28 C51 H29 109.5
C18 C51 H30 109.5
H28 C51 H30 109.5
H29 C51 H30 109.5
C68 C52 C63 111.6(7)
C68 C52 C45 112.8(6)
C63 C52 C45 108.5(6)
C68 C52 C70 105.9(7)
C63 C52 C70 108.1(7)
C45 C52 C70 109.8(6)
C47 C53 C49 118.8(6)
C47 C53 C54 121.5(6)
C49 C53 C54 119.7(6)
C60 C54 C55 108.6(7)
C60 C54 C71 109.3(6)
C55 C54 C71 108.4(7)
C60 C54 C53 109.3(6)
C55 C54 C53 112.0(6)
C71 C54 C53 109.3(6)
C54 C55 H31 109.5
C54 C55 H32 109.5
H31 C55 H32 109.5
C54 C55 H33 109.5
H31 C55 H33 109.5
H32 C55 H33 109.5
C50 C56 H34 109.5
C50 C56 H35 109.5
H34 C56 H35 109.5
C50 C56 H36 109.5
H34 C56 H36 109.5
H35 C56 H36 109.5
C16 C57 H37 109.5
C16 C57 H38 109.5
H37 C57 H38 109.5
C16 C57 H39 109.5
H37 C57 H39 109.5
H38 C57 H39 109.5
C62 C58 H40 109.5
C62 C58 H41 109.5
H40 C58 H41 109.5
C62 C58 H42 109.5
H40 C58 H42 109.5
H41 C58 H42 109.5
C18 C59 H43 109.5
C18 C59 H44 109.5
H43 C59 H44 109.5
C18 C59 H45 109.5
H43 C59 H45 109.5
H44 C59 H45 109.5
C54 C60 H46 109.5
C54 C60 H47 109.5
H46 C60 H47 109.5
C54 C60 H48 109.5
H46 C60 H48 109.5
H47 C60 H48 109.5
C50 C61 H49 109.5
C50 C61 H50 109.5
H49 C61 H50 109.5
C50 C61 H51 109.5
H49 C61 H51 109.5
H50 C61 H51 109.5
C58 C62 C67 108.8(6)
C58 C62 C10 108.9(6)
C67 C62 C10 108.7(5)
C58 C62 C65 110.2(6)
C67 C62 C65 107.8(7)
C10 C62 C65 112.4(6)
C52 C63 H68 109.5
C52 C63 H69 109.5
H68 C63 H69 109.5
C52 C63 H70 109.5
H68 C63 H70 109.5
H69 C63 H70 109.5
C62 C65 H52 109.5
C62 C65 H53 109.5
H52 C65 H53 109.5
C62 C65 H54 109.5
H52 C65 H54 109.5
H53 C65 H54 109.5
C50 C66 H55 109.5
C50 C66 H56 109.5
H55 C66 H56 109.5
C50 C66 H57 109.5
H55 C66 H57 109.5
H56 C66 H57 109.5
C62 C67 H58 109.5
C62 C67 H59 109.5
H58 C67 H59 109.5
C62 C67 H60 109.5
H58 C67 H60 109.5
H59 C67 H60 109.5
C52 C68 H71 109.5
C52 C68 H72 109.5
H71 C68 H72 109.5
C52 C68 H73 109.5
H71 C68 H73 109.5
H72 C68 H73 109.5
C52 C70 H74 109.5
C52 C70 H75 109.5
H74 C70 H75 109.5
C52 C70 H76 109.5
H74 C70 H76 109.5
H75 C70 H76 109.5
C54 C71 H61 109.5
C54 C71 H62 109.5
H61 C71 H62 109.5
C54 C71 H63 109.5
H61 C71 H63 109.5
H62 C71 H63 109.5
C1 O2 H64 109.5
O2 C1 H65 109.5
O2 C1 H66 109.5
H65 C1 H66 109.5
O2 C1 H67 109.5
H65 C1 H67 109.5
H66 C1 H67 109.5

loop_
_geom_bond_atom_site_label_1
_geom_bond_atom_site_label_2
_geom_bond_distance
Ni1 N5 1.967(6)
Ni1 N4 1.969(6)
Ni1 N1 1.976(5)
Ni1 N7 1.976(5)
N1 C11 1.368(8)
N1 C22 1.398(9)
N7 C8 1.373(9)
N7 C32 1.378(8)
N4 C19 1.370(8)
N4 C31 1.390(8)
N5 C37 1.376(8)
N5 C20 1.390(8)
C7 C15 1.377(9)
C7 C34 1.402(10)
C7 C13 1.517(10)
C8 C35 1.403(10)
C8 C14 1.433(9)
O1 C30 1.349(8)
O1 H1 0.8400
C10 C17 1.412(10)
C10 C21 1.413(10)
C10 C62 1.536(10)
C11 C44 1.400(10)
C11 C25 1.450(9)
C12 C41 1.383(9)
C12 C29 1.416(9)
C12 H2 0.9500
C13 C22 1.380(9)
C13 C20 1.401(9)
C14 C33 1.350(11)
C14 H3 0.9500
C15 C29 1.400(10)
C15 H4 0.9500
C16 C57 1.513(10)
C16 C39 1.524(10)
C16 C41 1.539(10)
C16 C48 1.546(10)
C17 C26 1.387(9)
C17 H5 0.9500
C18 C29 1.527(9)
C18 C51 1.532(11)
C18 C38 1.537(9)
C18 C59 1.553(11)
C19 C44 1.403(9)
C19 C43 1.444(10)
C20 C28 1.438(9)
C21 C23 1.389(10)
C21 H6 0.9500
C22 C27 1.436(9)
C23 C46 1.405(10)
C23 C50 1.550(10)
C24 C42 1.386(10)
C24 C47 1.406(9)
C24 C44 1.495(9)
C25 C27 1.341(10)
C25 H7 0.9500
C26 C46 1.403(10)
C26 C35 1.501(10)
C27 H8 0.9500
C28 C36 1.345(10)
C28 H9 0.9500
C30 C32 1.393(10)
C30 C37 1.398(10)
C31 C35 1.404(9)
C31 C40 1.436(10)
C32 C33 1.434(10)
C33 H10 0.9500
C34 C41 1.414(10)
C34 H11 0.9500
C36 C37 1.421(10)
C36 H12 0.9500
C38 H13 0.9800
C38 H14 0.9800
C38 H15 0.9800
C39 H16 0.9800
C39 H17 0.9800
C39 H18 0.9800
C40 C43 1.336(9)
C40 H19 0.9500
C42 C45 1.404(9)
C42 H20 0.9500
C43 H21 0.9500
C45 C49 1.395(9)
C45 C52 1.529(10)
C46 H22 0.9500
C47 C53 1.379(9)
C47 H23 0.9500
C48 H24 0.9800
C48 H25 0.9800
C48 H26 0.9800
C49 C53 1.390(10)
C49 H27 0.9500
C50 C56 1.515(11)
C50 C66 1.516(11)
C50 C61 1.551(10)
C51 H28 0.9800
C51 H29 0.9800
C51 H30 0.9800
C52 C68 1.509(11)
C52 C63 1.513(12)
C52 C70 1.560(11)
C53 C54 1.549(9)
C54 C60 1.513(11)
C54 C55 1.518(11)
C54 C71 1.555(11)
C55 H31 0.9800
C55 H32 0.9800
C55 H33 0.9800
C56 H34 0.9800
C56 H35 0.9800
C56 H36 0.9800
C57 H37 0.9800
C57 H38 0.9800
C57 H39 0.9800
C58 C62 1.509(11)
C58 H40 0.9800
C58 H41 0.9800
C58 H42 0.9800
C59 H43 0.9800
C59 H44 0.9800
C59 H45 0.9800
C60 H46 0.9800
C60 H47 0.9800
C60 H48 0.9800
C61 H49 0.9800
C61 H50 0.9800
C61 H51 0.9800
C62 C67 1.527(10)
C62 C65 1.537(12)
C63 H68 0.9800
C63 H69 0.9800
C63 H70 0.9800
C65 H52 0.9800
C65 H53 0.9800
C65 H54 0.9800
C66 H55 0.9800
C66 H56 0.9800
C66 H57 0.9800
C67 H58 0.9800
C67 H59 0.9800
C67 H60 0.9800
C68 H71 0.9800
C68 H72 0.9800
C68 H73 0.9800
C70 H74 0.9800
C70 H75 0.9800
C70 H76 0.9800
C71 H61 0.9800
C71 H62 0.9800
C71 H63 0.9800
O2 C1 1.334(10)
O2 H64 0.8400
C1 H65 0.9800
C1 H66 0.9800
C1 H67 0.9800

loop_
_geom_hbond_atom_site_label_D
_geom_hbond_atom_site_label_H
_geom_hbond_atom_site_label_A
_geom_hbond_distance_DH
_geom_hbond_distance_HA
_geom_hbond_distance_DA
_geom_hbond_angle_DHA
_geom_hbond_site_symmetry_A
O1 H1 O2 0.84 1.89 2.642(7) 147.5 1_456
O2 H64 N1 0.84 2.25 3.066(8) 162.6 2_666

loop_
_geom_torsion_atom_site_label_1
_geom_torsion_atom_site_label_2
_geom_torsion_atom_site_label_3
_geom_torsion_atom_site_label_4
_geom_torsion
N5 Ni1 N1 C11 177.3(5)
N4 Ni1 N1 C11 -4.2(5)
N7 Ni1 N1 C11 93(8)
N5 Ni1 N1 C22 0.3(5)
N4 Ni1 N1 C22 178.8(5)
N7 Ni1 N1 C22 -84(8)
N5 Ni1 N7 C8 179.6(5)
N4 Ni1 N7 C8 1.0(5)
N1 Ni1 N7 C8 -97(8)
N5 Ni1 N7 C32 -4.9(5)
N4 Ni1 N7 C32 176.6(5)
N1 Ni1 N7 C32 79(8)
N5 Ni1 N4 C19 72(8)
N1 Ni1 N4 C19 -0.9(5)
N7 Ni1 N4 C19 -179.2(5)
N5 Ni1 N4 C31 -105(8)
N1 Ni1 N4 C31 -178.1(5)
N7 Ni1 N4 C31 3.6(5)
N4 Ni1 N5 C37 107(8)
N1 Ni1 N5 C37 -179.4(5)
N7 Ni1 N5 C37 -1.1(5)
N4 Ni1 N5 C20 -68(8)
N1 Ni1 N5 C20 5.6(5)
N7 Ni1 N5 C20 -176.1(5)
C32 N7 C8 C35 179.0(6)
Ni1 N7 C8 C35 -4.7(9)
C32 N7 C8 C14 -0.1(7)
Ni1 N7 C8 C14 176.2(4)
C22 N1 C11 C44 -175.5(6)
Ni1 N1 C11 C44 7.0(9)
C22 N1 C11 C25 1.1(7)
Ni1 N1 C11 C25 -176.4(4)
C15 C7 C13 C22 92.4(8)
C34 C7 C13 C22 -89.0(8)
C15 C7 C13 C20 -90.0(8)
C34 C7 C13 C20 88.5(7)
N7 C8 C14 C33 -0.3(8)
C35 C8 C14 C33 -179.4(6)
C34 C7 C15 C29 -1.1(9)
C13 C7 C15 C29 177.4(6)
C21 C10 C17 C26 -1.1(9)
C62 C10 C17 C26 -178.4(6)
C31 N4 C19 C44 -178.3(6)
Ni1 N4 C19 C44 3.9(9)
C31 N4 C19 C43 0.7(7)
Ni1 N4 C19 C43 -177.1(4)
C37 N5 C20 C13 175.3(6)
Ni1 N5 C20 C13 -8.7(10)
C37 N5 C20 C28 -0.5(7)
Ni1 N5 C20 C28 175.5(4)
C22 C13 C20 N5 4.1(10)
C7 C13 C20 N5 -173.4(6)
C22 C13 C20 C28 179.4(6)
C7 C13 C20 C28 2.0(9)
C17 C10 C21 C23 -0.5(9)
C62 C10 C21 C23 176.7(6)
C20 C13 C22 N1 2.5(10)
C7 C13 C22 N1 179.9(6)
C20 C13 C22 C27 -177.5(6)
C7 C13 C22 C27 -0.1(9)
C11 N1 C22 C13 178.3(6)
Ni1 N1 C22 C13 -4.1(9)
C11 N1 C22 C27 -1.7(7)
Ni1 N1 C22 C27 175.9(4)
C10 C21 C23 C46 1.5(9)
C10 C21 C23 C50 179.7(6)
N1 C11 C25 C27 -0.2(7)
C44 C11 C25 C27 176.5(6)
C10 C17 C26 C46 1.6(9)
C10 C17 C26 C35 -179.7(6)
C11 C25 C27 C22 -0.8(7)
C13 C22 C27 C25 -178.4(6)
N1 C22 C27 C25 1.6(7)
N5 C20 C28 C36 0.2(8)
C13 C20 C28 C36 -175.8(6)
C7 C15 C29 C12 1.1(9)
C7 C15 C29 C18 178.8(6)
C41 C12 C29 C15 -1.4(9)
C41 C12 C29 C18 -179.0(6)
C51 C18 C29 C15 -65.3(8)
C38 C18 C29 C15 53.2(8)
C59 C18 C29 C15 174.0(6)
C51 C18 C29 C12 112.3(7)
C38 C18 C29 C12 -129.2(7)
C59 C18 C29 C12 -8.4(9)
C19 N4 C31 C35 176.8(6)
Ni1 N4 C31 C35 -5.4(9)
C19 N4 C31 C40 -0.4(7)
Ni1 N4 C31 C40 177.4(4)
C8 N7 C32 C30 -177.8(6)
Ni1 N7 C32 C30 5.9(9)
C8 N7 C32 C33 0.4(7)
Ni1 N7 C32 C33 -175.9(5)
O1 C30 C32 N7 -178.2(6)
C37 C30 C32 N7 0.5(11)
O1 C30 C32 C33 3.8(11)
C37 C30 C32 C33 -177.5(7)
C8 C14 C33 C32 0.5(8)
N7 C32 C33 C14 -0.6(8)
C30 C32 C33 C14 177.7(7)
C15 C7 C34 C41 1.4(9)
C13 C7 C34 C41 -177.2(6)
N7 C8 C35 C31 3.7(10)
C14 C8 C35 C31 -177.3(6)
N7 C8 C35 C26 -175.2(6)
C14 C8 C35 C26 3.8(9)
N4 C31 C35 C8 1.6(10)
C40 C31 C35 C8 178.5(6)
N4 C31 C35 C26 -179.5(6)
C40 C31 C35 C26 -2.6(9)
C17 C26 C35 C8 -82.6(8)
C46 C26 C35 C8 96.1(8)
C17 C26 C35 C31 98.6(8)
C46 C26 C35 C31 -82.8(8)
C20 C28 C36 C37 0.2(8)
C20 N5 C37 C30 -177.2(7)
Ni1 N5 C37 C30 6.8(10)
C20 N5 C37 C36 0.6(7)
Ni1 N5 C37 C36 -175.4(5)
O1 C30 C37 N5 171.8(6)
C32 C30 C37 N5 -7.0(11)
O1 C30 C37 C36 -5.8(10)
C32 C30 C37 C36 175.4(7)
C28 C36 C37 N5 -0.5(8)
C28 C36 C37 C30 177.3(7)
N4 C31 C40 C43 -0.1(8)
C35 C31 C40 C43 -177.4(6)
C29 C12 C41 C34 1.6(9)
C29 C12 C41 C16 -177.1(6)
C7 C34 C41 C12 -1.6(9)
C7 C34 C41 C16 177.1(6)
C57 C16 C41 C12 74.4(7)
C39 C16 C41 C12 -47.2(8)
C48 C16 C41 C12 -166.4(6)
C57 C16 C41 C34 -104.2(7)
C39 C16 C41 C34 134.2(6)
C48 C16 C41 C34 14.9(8)
C47 C24 C42 C45 1.9(10)
C44 C24 C42 C45 171.7(6)
C31 C40 C43 C19 0.5(7)
N4 C19 C43 C40 -0.8(8)
C44 C19 C43 C40 178.3(6)
N1 C11 C44 C19 -3.6(10)
C25 C11 C44 C19 -179.8(6)
N1 C11 C44 C24 173.8(6)
C25 C11 C44 C24 -2.4(9)
N4 C19 C44 C11 -2.1(10)
C43 C19 C44 C11 179.0(6)
N4 C19 C44 C24 -179.4(6)
C43 C19 C44 C24 1.7(10)
C42 C24 C44 C11 -81.5(8)
C47 C24 C44 C11 88.0(8)
C42 C24 C44 C19 96.0(8)
C47 C24 C44 C19 -94.5(8)
C24 C42 C45 C49 -1.9(10)
C24 C42 C45 C52 -176.6(6)
C21 C23 C46 C26 -1.0(9)
C50 C23 C46 C26 -179.1(6)
C17 C26 C46 C23 -0.5(9)
C35 C26 C46 C23 -179.2(6)
C42 C24 C47 C53 -1.4(10)
C44 C24 C47 C53 -171.1(6)
C42 C45 C49 C53 1.4(10)
C52 C45 C49 C53 175.9(7)
C21 C23 C50 C56 -66.4(8)
C46 C23 C50 C56 111.7(7)
C21 C23 C50 C66 172.1(6)
C46 C23 C50 C66 -9.8(9)
C21 C23 C50 C61 51.9(8)
C46 C23 C50 C61 -130.0(7)
C49 C45 C52 C68 11.7(10)
C42 C45 C52 C68 -173.9(8)
C49 C45 C52 C63 -112.5(8)
C42 C45 C52 C63 61.9(8)
C49 C45 C52 C70 129.6(8)
C42 C45 C52 C70 -56.1(9)
C24 C47 C53 C49 0.9(10)
C24 C47 C53 C54 178.6(6)
C45 C49 C53 C47 -0.9(11)
C45 C49 C53 C54 -178.7(7)
C47 C53 C54 C60 115.3(7)
C49 C53 C54 C60 -67.0(9)
C47 C53 C54 C55 -5.0(10)
C49 C53 C54 C55 172.6(7)
C47 C53 C54 C71 -125.2(8)
C49 C53 C54 C71 52.5(9)
C17 C10 C62 C58 59.0(8)
C21 C10 C62 C58 -118.1(7)
C17 C10 C62 C67 -59.3(8)
C21 C10 C62 C67 123.5(7)
C17 C10 C62 C65 -178.5(6)
C21 C10 C62 C65 4.3(9)
